data_7000339
loop_
_publ_author_name
'Liu, Bo'
'Cui, Dongmei'

_publ_section_title
;
 Rare-earth metal complexes stabilized by amino-phosphine ligand.
 Reaction with mesityl azide and catalysis of the cycloaddition of
 organic azides and aromatic alkynes
;
_journal_issue 3
_journal_name_full 'Dalton Transactions'
_journal_page_first 550
_journal_page_last 556
_journal_paper_doi 10.1039/b811363g
_journal_year 2009
_chemical_formula_sum 'C62 H80 N10 P Sc Si2'
_chemical_formula_weight 1097.47
_chemical_name_systematic
;
?
;
_space_group_IT_number 4
_symmetry_cell_setting monoclinic
_symmetry_space_group_name_Hall 'P 2yb'
_symmetry_space_group_name_H-M 'P 1 21 1'
_atom_sites_solution_hydrogens geom
_atom_sites_solution_primary direct
_atom_sites_solution_secondary difmap
_audit_creation_method SHELXL-97
_cell_angle_alpha 90.00
_cell_angle_beta 112.7380(10)
_cell_angle_gamma 90.00
_cell_formula_units_Z 2
_cell_length_a 12.0822(10)
_cell_length_b 21.7373(18)
_cell_length_c 12.8265(10)
_cell_measurement_temperature 187(2)
_cell_volume 3106.9(4)
_computing_cell_refinement 'Bruker SMART'
_computing_data_collection 'Bruker SMART'
_computing_data_reduction 'Bruker SAINT'
_computing_molecular_graphics 'Bruker SHELXTL'
_computing_publication_material 'Bruker SHELXTL'
_computing_structure_refinement 'SHELXL-97 (Sheldrick, 1997)'
_computing_structure_solution 'SHELXS-97 (Sheldrick, 1990)'
_diffrn_ambient_temperature 293(2)
_diffrn_measured_fraction_theta_full 0.993
_diffrn_measured_fraction_theta_max 0.993
_diffrn_measurement_device_type 'CCD area detector'
_diffrn_measurement_method 'phi and omega scans'
_diffrn_radiation_monochromator graphite
_diffrn_radiation_source 'fine-focus sealed tube'
_diffrn_radiation_type MoK\a
_diffrn_radiation_wavelength 0.71073
_diffrn_reflns_av_R_equivalents 0.0424
_diffrn_reflns_av_sigmaI/netI 0.0845
_diffrn_reflns_limit_h_max 14
_diffrn_reflns_limit_h_min -11
_diffrn_reflns_limit_k_max 26
_diffrn_reflns_limit_k_min -25
_diffrn_reflns_limit_l_max 15
_diffrn_reflns_limit_l_min -15
_diffrn_reflns_number 17592
_diffrn_reflns_theta_full 26.06
_diffrn_reflns_theta_max 26.06
_diffrn_reflns_theta_min 1.72
_exptl_absorpt_coefficient_mu 0.228
_exptl_absorpt_correction_T_max 0.9820
_exptl_absorpt_correction_T_min 0.9665
_exptl_absorpt_correction_type multi-scan
_exptl_crystal_density_diffrn 1.173
_exptl_crystal_density_method 'not measured'
_exptl_crystal_F_000 1172
_exptl_crystal_size_max 0.15
_exptl_crystal_size_mid 0.12
_exptl_crystal_size_min 0.08
_refine_diff_density_max 0.498
_refine_diff_density_min -0.295
_refine_diff_density_rms 0.040
_refine_ls_abs_structure_details 'Flack H D (1983), Acta Cryst. A39, 876-881'
_refine_ls_abs_structure_Flack -0.03(2)
_refine_ls_extinction_method none
_refine_ls_goodness_of_fit_ref 0.895
_refine_ls_hydrogen_treatment constr
_refine_ls_matrix_type full
_refine_ls_number_parameters 702
_refine_ls_number_reflns 11378
_refine_ls_number_restraints 1
_refine_ls_restrained_S_all 0.895
_refine_ls_R_factor_all 0.0579
_refine_ls_R_factor_gt 0.0456
_refine_ls_shift/su_max 0.003
_refine_ls_shift/su_mean 0.000
_refine_ls_structure_factor_coef Fsqd
_refine_ls_weighting_details 'calc w=1/[\s^2^(Fo^2^)+(0.0192P)^2^+0.0000P] where P=(Fo^2^+2Fc^2^)/3'
_refine_ls_weighting_scheme calc
_refine_ls_wR_factor_gt 0.0731
_refine_ls_wR_factor_ref 0.0772
_reflns_number_gt 9196
_reflns_number_total 11378
_reflns_threshold_expression >2sigma(I)
_cod_data_source_file b811363g.txt
_cod_data_source_block complex_3b
_cod_depositor_comments
;
The following automatic conversions were performed:
'_symmetry_cell_setting' value 'Monoclinic' changed to 'monoclinic'
according to '/home/saulius/struct/CIF-dictionaries/cif_core.dic'
dictionary named 'cif_core.dic' version 2.4.1 from
2010-06-29.

'_exptl_absorpt_correction_type' value 'Multi-scan' changed
to 'multi-scan' according to
'/home/saulius/struct/CIF-dictionaries/cif_core.dic' dictionary named
'cif_core.dic' version 2.4.1 from 2010-06-29.

Automatic conversion script
Id: cif_fix_enum 1527 2010-12-29 10:47:43Z saulius 
;
_cod_original_sg_symbol_H-M P2(1)
_cod_database_code 7000339

loop_
_symmetry_equiv_pos_as_xyz
'x, y, z'
'-x, y+1/2, -z'

loop_
_atom_site_label
_atom_site_type_symbol
_atom_site_fract_x
_atom_site_fract_y
_atom_site_fract_z
_atom_site_U_iso_or_equiv
_atom_site_adp_type
_atom_site_occupancy
_atom_site_symmetry_multiplicity
_atom_site_calc_flag
_atom_site_refinement_flags
_atom_site_disorder_assembly
_atom_site_disorder_group
Sc Sc 0.10348(4) 0.44513(2) 0.64515(4) 0.02559(13) Uani 1 1 d . . .
P P -0.12803(6) 0.55773(3) 0.64802(6) 0.02640(17) Uani 1 1 d . . .
Si1 Si 0.43235(8) 0.32892(4) 0.93648(8) 0.0408(2) Uani 1 1 d . . .
Si2 Si -0.09575(8) 0.46542(4) 0.22855(7) 0.0405(2) Uani 1 1 d . . .
N1 N -0.0373(2) 0.38731(11) 0.63273(19) 0.0322(6) Uani 1 1 d . . .
N2 N 0.00375(19) 0.53094(10) 0.66210(18) 0.0282(6) Uani 1 1 d . . .
N3 N 0.0828(2) 0.57768(10) 0.66673(18) 0.0263(5) Uani 1 1 d . . .
N4 N 0.17924(19) 0.55470(11) 0.66659(17) 0.0252(5) Uani 1 1 d . . .
N5 N 0.2633(2) 0.40879(10) 0.76968(18) 0.0271(5) Uani 1 1 d . . .
N6 N 0.24361(19) 0.45531(11) 0.82683(18) 0.0277(5) Uani 1 1 d . . .
N7 N 0.3319(2) 0.47407(11) 0.91597(19) 0.0309(6) Uani 1 1 d . . .
N8 N 0.0589(2) 0.46078(10) 0.46856(18) 0.0296(6) Uani 1 1 d . . .
N9 N 0.1431(2) 0.41893(10) 0.49220(19) 0.0309(6) Uani 1 1 d . . .
N10 N 0.1890(2) 0.40626(11) 0.41912(19) 0.0323(6) Uani 1 1 d . . .
C1 C -0.2029(2) 0.49913(13) 0.6949(2) 0.0284(7) Uani 1 1 d . . .
C2 C -0.2586(3) 0.51506(15) 0.7680(3) 0.0368(8) Uani 1 1 d . . .
H2 H -0.2525 0.5551 0.7952 0.044 Uiso 1 1 calc R . .
C3 C -0.3224(3) 0.47210(17) 0.8000(3) 0.0500(9) Uani 1 1 d . . .
H3 H -0.3596 0.4831 0.8486 0.060 Uiso 1 1 calc R . .
C4 C -0.3313(3) 0.41278(17) 0.7603(3) 0.0538(10) Uani 1 1 d . . .
H4 H -0.3745 0.3837 0.7822 0.065 Uiso 1 1 calc R . .
C5 C -0.2767(3) 0.39618(15) 0.6882(3) 0.0462(9) Uani 1 1 d . . .
H5 H -0.2831 0.3558 0.6624 0.055 Uiso 1 1 calc R . .
C6 C -0.2116(2) 0.43899(14) 0.6530(2) 0.0320(7) Uani 1 1 d . . .
C7 C -0.1546(2) 0.41723(13) 0.5727(2) 0.0320(7) Uani 1 1 d . . .
H7A H -0.2082 0.3884 0.5192 0.038 Uiso 1 1 calc R . .
H7B H -0.1440 0.4522 0.5305 0.038 Uiso 1 1 calc R . .
C8 C -0.0453(2) 0.32249(14) 0.6436(3) 0.0324(7) Uani 1 1 d . . .
C9 C -0.0057(3) 0.29559(15) 0.7514(3) 0.0374(8) Uani 1 1 d . . .
C10 C -0.0100(3) 0.23175(16) 0.7605(3) 0.0487(9) Uani 1 1 d . . .
H10 H 0.0176 0.2139 0.8319 0.058 Uiso 1 1 calc R . .
C11 C -0.0537(3) 0.19463(16) 0.6667(3) 0.0522(9) Uani 1 1 d . . .
H11 H -0.0569 0.1522 0.6746 0.063 Uiso 1 1 calc R . .
C12 C -0.0926(3) 0.22076(14) 0.5615(3) 0.0433(9) Uani 1 1 d . . .
H12 H -0.1228 0.1956 0.4980 0.052 Uiso 1 1 calc R . .
C13 C -0.0880(3) 0.28372(15) 0.5475(3) 0.0371(8) Uani 1 1 d . . .
C14 C -0.1256(3) 0.30871(14) 0.4292(3) 0.0452(9) Uani 1 1 d . . .
H14A H -0.1018 0.2805 0.3841 0.068 Uiso 1 1 calc R . .
H14B H -0.0878 0.3478 0.4315 0.068 Uiso 1 1 calc R . .
H14C H -0.2112 0.3137 0.3967 0.068 Uiso 1 1 calc R . .
C15 C 0.0394(3) 0.33485(15) 0.8557(2) 0.0518(9) Uani 1 1 d . . .
H15A H 0.0576 0.3093 0.9213 0.078 Uiso 1 1 calc R . .
H15B H -0.0211 0.3642 0.8527 0.078 Uiso 1 1 calc R . .
H15C H 0.1106 0.3562 0.8599 0.078 Uiso 1 1 calc R . .
C16 C -0.2187(2) 0.57625(13) 0.5038(2) 0.0286(7) Uani 1 1 d . . .
C17 C -0.3397(3) 0.56135(14) 0.4545(2) 0.0384(8) Uani 1 1 d . . .
H17 H -0.3762 0.5402 0.4956 0.046 Uiso 1 1 calc R . .
C18 C -0.4058(3) 0.57831(16) 0.3433(3) 0.0505(10) Uani 1 1 d . . .
H18 H -0.4866 0.5679 0.3093 0.061 Uiso 1 1 calc R . .
C19 C -0.3517(3) 0.61050(15) 0.2834(3) 0.0475(9) Uani 1 1 d . . .
H19 H -0.3967 0.6223 0.2093 0.057 Uiso 1 1 calc R . .
C20 C -0.2320(3) 0.62540(14) 0.3317(2) 0.0398(8) Uani 1 1 d . . .
H20 H -0.1963 0.6467 0.2901 0.048 Uiso 1 1 calc R . .
C21 C -0.1651(3) 0.60876(13) 0.4417(2) 0.0323(7) Uani 1 1 d . . .
H21 H -0.0842 0.6191 0.4747 0.039 Uiso 1 1 calc R . .
C22 C -0.1125(2) 0.62713(13) 0.7288(2) 0.0271(7) Uani 1 1 d . . .
C23 C -0.1519(3) 0.68332(13) 0.6770(2) 0.0328(7) Uani 1 1 d . . .
H23 H -0.1934 0.6852 0.5991 0.039 Uiso 1 1 calc R . .
C24 C -0.1300(3) 0.73653(14) 0.7405(3) 0.0399(8) Uani 1 1 d . . .
H24 H -0.1557 0.7743 0.7053 0.048 Uiso 1 1 calc R . .
C25 C -0.0698(3) 0.73366(15) 0.8560(3) 0.0431(8) Uani 1 1 d . . .
H25 H -0.0551 0.7695 0.8987 0.052 Uiso 1 1 calc R . .
C26 C -0.0313(3) 0.67809(16) 0.9085(3) 0.0433(8) Uani 1 1 d . . .
H26 H 0.0087 0.6765 0.9866 0.052 Uiso 1 1 calc R . .
C27 C -0.0518(3) 0.62485(14) 0.8460(2) 0.0380(8) Uani 1 1 d . . .
H27 H -0.0253 0.5873 0.8817 0.046 Uiso 1 1 calc R . .
C28 C 0.3068(3) 0.52593(13) 0.9713(2) 0.0303(7) Uani 1 1 d . . .
C29 C 0.3928(2) 0.57325(13) 0.9986(2) 0.0303(7) Uani 1 1 d . . .
C30 C 0.3779(3) 0.62406(15) 1.0564(2) 0.0391(8) Uani 1 1 d . . .
H30 H 0.4317 0.6565 1.0697 0.047 Uiso 1 1 calc R . .
C31 C 0.2864(3) 0.62877(15) 1.0956(3) 0.0424(8) Uani 1 1 d . . .
C32 C 0.2065(3) 0.57982(15) 1.0722(2) 0.0419(8) Uani 1 1 d . . .
H32 H 0.1458 0.5811 1.0999 0.050 Uiso 1 1 calc R . .
C33 C 0.2135(3) 0.52899(14) 1.0089(2) 0.0364(8) Uani 1 1 d . . .
C34 C 0.5006(3) 0.56784(14) 0.9670(2) 0.0397(8) Uani 1 1 d . . .
H34A H 0.5450 0.6057 0.9844 0.059 Uiso 1 1 calc R . .
H34B H 0.4744 0.5595 0.8876 0.059 Uiso 1 1 calc R . .
H34C H 0.5511 0.5349 1.0091 0.059 Uiso 1 1 calc R . .
C35 C 0.1235(3) 0.47748(15) 0.9886(3) 0.0509(9) Uani 1 1 d . . .
H35A H 0.0707 0.4769 0.9103 0.076 Uiso 1 1 calc R . .
H35B H 0.0776 0.4840 1.0343 0.076 Uiso 1 1 calc R . .
H35C H 0.1651 0.4389 1.0084 0.076 Uiso 1 1 calc R . .
C36 C 0.2738(3) 0.68459(17) 1.1603(3) 0.0663(11) Uani 1 1 d . . .
H36A H 0.2292 0.7158 1.1081 0.099 Uiso 1 1 calc R . .
H36B H 0.3520 0.7001 1.2061 0.099 Uiso 1 1 calc R . .
H36C H 0.2323 0.6733 1.2080 0.099 Uiso 1 1 calc R . .
C37 C 0.3852(2) 0.38354(14) 0.8118(2) 0.0323(7) Uani 1 1 d . . .
H37A H 0.4408 0.4179 0.8322 0.039 Uiso 1 1 calc R . .
H37B H 0.3954 0.3623 0.7496 0.039 Uiso 1 1 calc R . .
C38 C 0.4115(4) 0.35745(17) 1.0635(3) 0.0647(11) Uani 1 1 d . . .
H38A H 0.3273 0.3599 1.0482 0.097 Uiso 1 1 calc R . .
H38B H 0.4468 0.3975 1.0828 0.097 Uiso 1 1 calc R . .
H38C H 0.4494 0.3297 1.1254 0.097 Uiso 1 1 calc R . .
C39 C 0.5968(3) 0.31618(17) 0.9754(3) 0.0691(12) Uani 1 1 d . . .
H39A H 0.6265 0.2878 1.0375 0.104 Uiso 1 1 calc R . .
H39B H 0.6385 0.3546 0.9970 0.104 Uiso 1 1 calc R . .
H39C H 0.6097 0.2995 0.9116 0.104 Uiso 1 1 calc R . .
C40 C 0.3509(3) 0.25596(15) 0.8884(3) 0.0606(10) Uani 1 1 d . . .
H40A H 0.3762 0.2269 0.9495 0.091 Uiso 1 1 calc R . .
H40B H 0.3678 0.2399 0.8264 0.091 Uiso 1 1 calc R . .
H40C H 0.2662 0.2631 0.8643 0.091 Uiso 1 1 calc R . .
C41 C 0.2882(3) 0.36464(13) 0.4575(2) 0.0301(7) Uani 1 1 d . . .
C42 C 0.3765(3) 0.37642(14) 0.4146(2) 0.0363(8) Uani 1 1 d . . .
C43 C 0.4739(3) 0.33753(15) 0.4425(3) 0.0427(9) Uani 1 1 d . . .
H43 H 0.5327 0.3459 0.4144 0.051 Uiso 1 1 calc R . .
C44 C 0.4872(3) 0.28626(15) 0.5109(3) 0.0407(8) Uani 1 1 d . . .
C45 C 0.3978(3) 0.27455(14) 0.5501(2) 0.0393(8) Uani 1 1 d . . .
H45 H 0.4048 0.2403 0.5956 0.047 Uiso 1 1 calc R . .
C46 C 0.2971(3) 0.31235(13) 0.5236(2) 0.0337(7) Uani 1 1 d . . .
C47 C 0.3652(3) 0.43000(15) 0.3359(3) 0.0518(10) Uani 1 1 d . . .
H47A H 0.4349 0.4317 0.3174 0.078 Uiso 1 1 calc R . .
H47B H 0.3585 0.4676 0.3724 0.078 Uiso 1 1 calc R . .
H47C H 0.2949 0.4247 0.2680 0.078 Uiso 1 1 calc R . .
C48 C 0.5941(3) 0.24350(17) 0.5377(3) 0.0577(10) Uani 1 1 d . . .
H48A H 0.6544 0.2541 0.6099 0.087 Uiso 1 1 calc R . .
H48B H 0.6265 0.2475 0.4805 0.087 Uiso 1 1 calc R . .
H48C H 0.5688 0.2018 0.5396 0.087 Uiso 1 1 calc R . .
C49 C 0.1986(3) 0.29233(14) 0.5610(3) 0.0398(8) Uani 1 1 d . . .
H49A H 0.2084 0.2495 0.5810 0.060 Uiso 1 1 calc R . .
H49B H 0.1220 0.2986 0.5004 0.060 Uiso 1 1 calc R . .
H49C H 0.2026 0.3162 0.6254 0.060 Uiso 1 1 calc R . .
C50 C 0.0241(3) 0.49515(14) 0.3623(2) 0.0360(7) Uani 1 1 d . . .
H50A H 0.0961 0.5008 0.3471 0.043 Uiso 1 1 calc R . .
H50B H -0.0010 0.5357 0.3760 0.043 Uiso 1 1 calc R . .
C51 C -0.0495(3) 0.39393(16) 0.1755(3) 0.0592(10) Uani 1 1 d . . .
H51A H -0.0442 0.3605 0.2262 0.089 Uiso 1 1 calc R . .
H51B H 0.0273 0.4003 0.1713 0.089 Uiso 1 1 calc R . .
H51C H -0.1078 0.3842 0.1017 0.089 Uiso 1 1 calc R . .
C52 C -0.1201(3) 0.52924(16) 0.1244(3) 0.0567(10) Uani 1 1 d . . .
H52A H -0.1679 0.5146 0.0499 0.085 Uiso 1 1 calc R . .
H52B H -0.0440 0.5433 0.1263 0.085 Uiso 1 1 calc R . .
H52C H -0.1609 0.5626 0.1434 0.085 Uiso 1 1 calc R . .
C53 C -0.2386(3) 0.45152(17) 0.2476(3) 0.0532(9) Uani 1 1 d . . .
H53A H -0.2266 0.4199 0.3032 0.080 Uiso 1 1 calc R . .
H53B H -0.2993 0.4387 0.1771 0.080 Uiso 1 1 calc R . .
H53C H -0.2636 0.4888 0.2724 0.080 Uiso 1 1 calc R . .
C54 C 0.2756(2) 0.59693(13) 0.6861(2) 0.0257(6) Uani 1 1 d . . .
C55 C 0.3661(2) 0.57694(13) 0.6517(2) 0.0287(7) Uani 1 1 d . . .
C56 C 0.4667(3) 0.61355(14) 0.6742(2) 0.0341(7) Uani 1 1 d . . .
H56 H 0.5256 0.6008 0.6491 0.041 Uiso 1 1 calc R . .
C57 C 0.4824(3) 0.66851(15) 0.7329(2) 0.0368(8) Uani 1 1 d . . .
C58 C 0.3912(3) 0.68731(14) 0.7657(2) 0.0367(8) Uani 1 1 d . . .
H58 H 0.3996 0.7245 0.8037 0.044 Uiso 1 1 calc R . .
C59 C 0.2873(2) 0.65290(13) 0.7441(2) 0.0298(7) Uani 1 1 d . . .
C60 C 0.1979(2) 0.67764(14) 0.7905(2) 0.0361(8) Uani 1 1 d . . .
H60A H 0.1252 0.6892 0.7290 0.054 Uiso 1 1 calc R . .
H60B H 0.2314 0.7129 0.8370 0.054 Uiso 1 1 calc R . .
H60C H 0.1806 0.6464 0.8349 0.054 Uiso 1 1 calc R . .
C61 C 0.3568(3) 0.51681(14) 0.5907(3) 0.0422(8) Uani 1 1 d . . .
H61A H 0.4288 0.5101 0.5774 0.063 Uiso 1 1 calc R . .
H61B H 0.2892 0.5180 0.5198 0.063 Uiso 1 1 calc R . .
H61C H 0.3466 0.4839 0.6361 0.063 Uiso 1 1 calc R . .
C62 C 0.5972(3) 0.70513(15) 0.7629(3) 0.0537(10) Uani 1 1 d . . .
H62A H 0.6533 0.6929 0.8362 0.081 Uiso 1 1 calc R . .
H62B H 0.5799 0.7482 0.7638 0.081 Uiso 1 1 calc R . .
H62C H 0.6312 0.6976 0.7077 0.081 Uiso 1 1 calc R . .

loop_
_atom_site_aniso_label
_atom_site_aniso_U_11
_atom_site_aniso_U_22
_atom_site_aniso_U_33
_atom_site_aniso_U_23
_atom_site_aniso_U_13
_atom_site_aniso_U_12
Sc 0.0254(3) 0.0249(3) 0.0274(3) -0.0004(2) 0.0112(2) 0.0007(2)
P 0.0233(4) 0.0275(4) 0.0277(4) -0.0012(3) 0.0091(3) 0.0004(3)
Si1 0.0404(6) 0.0368(6) 0.0424(5) 0.0088(4) 0.0131(4) 0.0082(4)
Si2 0.0416(6) 0.0462(6) 0.0306(5) -0.0009(4) 0.0105(4) 0.0085(4)
N1 0.0303(15) 0.0276(15) 0.0409(15) -0.0021(11) 0.0162(12) -0.0022(11)
N2 0.0231(13) 0.0288(14) 0.0343(14) -0.0011(11) 0.0129(11) -0.0037(11)
N3 0.0253(14) 0.0265(14) 0.0264(13) 0.0017(10) 0.0092(11) 0.0017(11)
N4 0.0209(13) 0.0301(14) 0.0255(12) -0.0001(11) 0.0099(10) 0.0008(11)
N5 0.0262(13) 0.0251(14) 0.0318(13) 0.0014(11) 0.0131(11) 0.0049(10)
N6 0.0286(14) 0.0265(15) 0.0307(13) 0.0042(11) 0.0143(11) 0.0025(11)
N7 0.0282(14) 0.0321(15) 0.0279(13) 0.0000(11) 0.0060(11) 0.0011(11)
N8 0.0298(14) 0.0273(15) 0.0322(13) 0.0004(11) 0.0125(11) 0.0039(11)
N9 0.0316(15) 0.0277(14) 0.0350(15) -0.0041(11) 0.0146(12) -0.0028(11)
N10 0.0342(15) 0.0321(15) 0.0333(14) -0.0026(11) 0.0160(12) -0.0002(12)
C1 0.0204(16) 0.0333(18) 0.0282(16) 0.0022(14) 0.0059(13) -0.0007(13)
C2 0.0340(18) 0.039(2) 0.0426(19) -0.0034(15) 0.0212(15) 0.0001(15)
C3 0.049(2) 0.060(3) 0.056(2) -0.003(2) 0.0375(19) 0.0002(19)
C4 0.046(2) 0.052(3) 0.079(3) 0.013(2) 0.042(2) -0.0052(19)
C5 0.040(2) 0.033(2) 0.070(2) -0.0038(18) 0.0260(19) -0.0042(16)
C6 0.0244(16) 0.0328(19) 0.0387(17) 0.0004(15) 0.0123(13) 0.0013(14)
C7 0.0274(17) 0.0292(17) 0.0395(18) -0.0030(14) 0.0128(14) -0.0044(13)
C8 0.0259(17) 0.0304(19) 0.0449(19) 0.0000(15) 0.0181(15) -0.0022(14)
C9 0.0342(19) 0.041(2) 0.046(2) 0.0012(16) 0.0250(16) -0.0048(15)
C10 0.048(2) 0.043(2) 0.064(2) 0.0154(19) 0.0310(19) -0.0013(17)
C11 0.053(2) 0.025(2) 0.086(3) 0.001(2) 0.036(2) -0.0013(16)
C12 0.042(2) 0.028(2) 0.064(2) -0.0088(17) 0.0258(18) -0.0024(15)
C13 0.0291(18) 0.036(2) 0.051(2) -0.0057(16) 0.0204(16) -0.0043(14)
C14 0.047(2) 0.040(2) 0.048(2) -0.0129(16) 0.0190(17) -0.0046(16)
C15 0.064(3) 0.053(2) 0.042(2) 0.0057(18) 0.0245(18) -0.0070(19)
C16 0.0232(16) 0.0258(17) 0.0336(16) -0.0012(13) 0.0076(13) 0.0034(12)
C17 0.0318(18) 0.039(2) 0.0406(18) 0.0038(16) 0.0097(15) -0.0017(15)
C18 0.032(2) 0.058(3) 0.046(2) -0.0034(18) -0.0021(17) -0.0017(17)
C19 0.051(2) 0.045(2) 0.0332(19) 0.0041(16) 0.0007(17) 0.0101(17)
C20 0.044(2) 0.036(2) 0.0375(19) 0.0001(15) 0.0133(16) 0.0070(16)
C21 0.0291(17) 0.0328(19) 0.0331(18) -0.0024(14) 0.0101(14) 0.0038(13)
C22 0.0232(16) 0.0297(17) 0.0316(17) -0.0056(13) 0.0140(13) -0.0005(13)
C23 0.0327(18) 0.0315(18) 0.0347(17) -0.0035(15) 0.0136(14) -0.0005(14)
C24 0.041(2) 0.0314(19) 0.049(2) -0.0005(16) 0.0188(17) 0.0045(15)
C25 0.045(2) 0.042(2) 0.045(2) -0.0137(17) 0.0199(17) -0.0040(17)
C26 0.048(2) 0.050(2) 0.0329(18) -0.0104(17) 0.0164(16) 0.0013(17)
C27 0.042(2) 0.0338(19) 0.0370(19) 0.0019(15) 0.0141(15) 0.0056(15)
C28 0.0318(17) 0.0311(18) 0.0239(16) 0.0007(13) 0.0062(13) 0.0071(14)
C29 0.0265(17) 0.0353(19) 0.0248(16) 0.0001(13) 0.0052(13) 0.0053(14)
C30 0.0301(18) 0.043(2) 0.0380(19) -0.0019(16) 0.0058(15) 0.0025(15)
C31 0.039(2) 0.049(2) 0.0336(18) -0.0115(16) 0.0073(15) 0.0020(16)
C32 0.0334(19) 0.056(2) 0.0401(19) -0.0051(17) 0.0184(16) 0.0055(16)
C33 0.0326(18) 0.041(2) 0.0351(18) -0.0019(15) 0.0126(15) 0.0003(15)
C34 0.0349(18) 0.043(2) 0.0408(19) 0.0010(16) 0.0146(15) 0.0029(15)
C35 0.053(2) 0.047(2) 0.066(2) -0.0063(18) 0.0376(19) -0.0020(18)
C36 0.056(2) 0.071(3) 0.072(3) -0.037(2) 0.024(2) -0.008(2)
C37 0.0300(17) 0.0338(18) 0.0332(17) -0.0038(14) 0.0123(14) 0.0038(14)
C38 0.091(3) 0.054(3) 0.051(2) 0.0100(19) 0.029(2) 0.012(2)
C39 0.050(3) 0.075(3) 0.071(3) 0.037(2) 0.011(2) 0.019(2)
C40 0.070(3) 0.037(2) 0.070(3) 0.0079(19) 0.021(2) 0.0052(19)
C41 0.0320(17) 0.0285(18) 0.0309(16) -0.0110(14) 0.0133(14) -0.0004(13)
C42 0.0373(19) 0.038(2) 0.0370(18) -0.0061(15) 0.0185(16) 0.0002(15)
C43 0.033(2) 0.055(2) 0.048(2) -0.0119(18) 0.0239(17) -0.0042(16)
C44 0.0343(19) 0.043(2) 0.041(2) -0.0118(16) 0.0106(16) 0.0044(16)
C45 0.043(2) 0.035(2) 0.0385(19) -0.0045(15) 0.0141(17) 0.0008(16)
C46 0.0380(19) 0.0314(19) 0.0343(18) -0.0093(14) 0.0166(15) 0.0000(15)
C47 0.062(2) 0.048(2) 0.062(2) -0.0009(18) 0.042(2) 0.0001(18)
C48 0.044(2) 0.066(3) 0.064(2) -0.004(2) 0.0203(19) 0.0149(19)
C49 0.047(2) 0.0307(19) 0.048(2) 0.0012(15) 0.0251(17) -0.0002(15)
C50 0.0376(19) 0.0343(19) 0.0387(18) 0.0010(14) 0.0177(15) 0.0043(14)
C51 0.063(3) 0.056(2) 0.050(2) -0.0160(19) 0.0126(19) 0.008(2)
C52 0.061(2) 0.071(3) 0.039(2) 0.0059(19) 0.0200(18) 0.009(2)
C53 0.047(2) 0.055(2) 0.052(2) -0.003(2) 0.0131(17) 0.0006(19)
C54 0.0234(16) 0.0278(17) 0.0255(16) 0.0008(13) 0.0091(13) -0.0021(13)
C55 0.0270(17) 0.0344(19) 0.0240(15) 0.0024(13) 0.0093(13) 0.0001(13)
C56 0.0297(18) 0.042(2) 0.0375(18) -0.0002(15) 0.0207(15) 0.0024(15)
C57 0.0296(18) 0.042(2) 0.0405(19) 0.0010(15) 0.0154(15) -0.0068(15)
C58 0.0345(19) 0.0345(19) 0.0416(19) -0.0071(15) 0.0153(15) -0.0040(15)
C59 0.0279(17) 0.0281(17) 0.0330(17) 0.0025(13) 0.0113(14) 0.0010(13)
C60 0.0304(18) 0.0358(19) 0.0418(18) -0.0123(15) 0.0136(15) -0.0027(14)
C61 0.0358(19) 0.048(2) 0.050(2) -0.0130(17) 0.0249(16) -0.0039(16)
C62 0.043(2) 0.053(2) 0.074(3) -0.018(2) 0.0326(19) -0.0152(18)

loop_
_atom_type_symbol
_atom_type_description
_atom_type_scat_dispersion_real
_atom_type_scat_dispersion_imag
_atom_type_scat_source
C C 0.0033 0.0016 'International Tables Vol C Tables 4.2.6.8 and 6.1.1.4'
H H 0.0000 0.0000 'International Tables Vol C Tables 4.2.6.8 and 6.1.1.4'
N N 0.0061 0.0033 'International Tables Vol C Tables 4.2.6.8 and 6.1.1.4'
P P 0.1023 0.0942 'International Tables Vol C Tables 4.2.6.8 and 6.1.1.4'
Si Si 0.0817 0.0704 'International Tables Vol C Tables 4.2.6.8 and 6.1.1.4'
Sc Sc 0.2519 0.3716 'International Tables Vol C Tables 4.2.6.8 and 6.1.1.4'

loop_
_geom_angle_atom_site_label_1
_geom_angle_atom_site_label_2
_geom_angle_atom_site_label_3
_geom_angle
_geom_angle_site_symmetry_1
_geom_angle_site_symmetry_3
_geom_angle_publ_flag
N1 Sc N5 108.24(9) . . ?
N1 Sc N8 98.74(9) . . ?
N5 Sc N8 129.57(9) . . ?
N1 Sc N9 102.91(9) . . ?
N5 Sc N9 97.04(9) . . ?
N8 Sc N9 34.44(8) . . ?
N1 Sc N2 93.16(9) . . ?
N5 Sc N2 126.39(9) . . ?
N8 Sc N2 92.57(8) . . ?
N9 Sc N2 125.86(9) . . ?
N1 Sc N6 113.40(8) . . ?
N5 Sc N6 34.50(8) . . ?
N8 Sc N6 147.23(8) . . ?
N9 Sc N6 125.60(8) . . ?
N2 Sc N6 91.94(8) . . ?
N1 Sc N4 146.31(8) . . ?
N5 Sc N4 94.74(8) . . ?
N8 Sc N4 84.14(8) . . ?
N9 Sc N4 98.18(8) . . ?
N2 Sc N4 53.16(7) . . ?
N6 Sc N4 72.87(7) . . ?
N2 P C16 111.95(13) . . ?
N2 P C1 107.73(12) . . ?
C16 P C1 108.59(13) . . ?
N2 P C22 110.76(12) . . ?
C16 P C22 106.97(13) . . ?
C1 P C22 110.85(13) . . ?
C40 Si1 C38 110.26(17) . . ?
C40 Si1 C39 109.65(17) . . ?
C38 Si1 C39 107.87(18) . . ?
C40 Si1 C37 108.04(14) . . ?
C38 Si1 C37 115.78(14) . . ?
C39 Si1 C37 105.03(14) . . ?
C53 Si2 C51 109.68(17) . . ?
C53 Si2 C52 108.49(16) . . ?
C51 Si2 C52 110.11(16) . . ?
C53 Si2 C50 111.23(14) . . ?
C51 Si2 C50 112.66(15) . . ?
C52 Si2 C50 104.48(15) . . ?
C8 N1 C7 113.6(2) . . ?
C8 N1 Sc 132.68(18) . . ?
C7 N1 Sc 111.54(18) . . ?
N3 N2 P 111.69(17) . . ?
N3 N2 Sc 102.98(15) . . ?
P N2 Sc 143.96(13) . . ?
N4 N3 N2 109.3(2) . . ?
N3 N4 C54 115.7(2) . . ?
N3 N4 Sc 94.41(16) . . ?
C54 N4 Sc 149.53(18) . . ?
N6 N5 C37 116.9(2) . . ?
N6 N5 Sc 80.02(14) . . ?
C37 N5 Sc 155.20(18) . . ?
N7 N6 N5 117.9(2) . . ?
N7 N6 Sc 163.60(18) . . ?
N5 N6 Sc 65.49(13) . . ?
N6 N7 C28 115.4(2) . . ?
N9 N8 C50 119.2(2) . . ?
N9 N8 Sc 77.86(15) . . ?
C50 N8 Sc 158.11(19) . . ?
N10 N9 N8 119.6(2) . . ?
N10 N9 Sc 167.85(19) . . ?
N8 N9 Sc 67.70(14) . . ?
N9 N10 C41 115.1(2) . . ?
C2 C1 C6 120.4(3) . . ?
C2 C1 P 119.1(2) . . ?
C6 C1 P 120.4(2) . . ?
C3 C2 C1 120.4(3) . . ?
C2 C3 C4 120.0(3) . . ?
C5 C4 C3 120.4(3) . . ?
C4 C5 C6 121.1(3) . . ?
C5 C6 C1 117.7(3) . . ?
C5 C6 C7 118.0(3) . . ?
C1 C6 C7 124.3(3) . . ?
N1 C7 C6 112.3(2) . . ?
C9 C8 C13 118.7(3) . . ?
C9 C8 N1 119.9(3) . . ?
C13 C8 N1 121.3(3) . . ?
C10 C9 C8 119.1(3) . . ?
C10 C9 C15 120.2(3) . . ?
C8 C9 C15 120.6(3) . . ?
C11 C10 C9 121.7(3) . . ?
C12 C11 C10 119.3(3) . . ?
C11 C12 C13 121.5(3) . . ?
C12 C13 C8 119.7(3) . . ?
C12 C13 C14 118.4(3) . . ?
C8 C13 C14 121.9(3) . . ?
C17 C16 C21 119.8(3) . . ?
C17 C16 P 122.3(2) . . ?
C21 C16 P 117.9(2) . . ?
C16 C17 C18 119.5(3) . . ?
C19 C18 C17 120.0(3) . . ?
C20 C19 C18 120.8(3) . . ?
C19 C20 C21 120.0(3) . . ?
C20 C21 C16 119.9(3) . . ?
C23 C22 C27 119.2(3) . . ?
C23 C22 P 121.6(2) . . ?
C27 C22 P 119.0(2) . . ?
C24 C23 C22 120.3(3) . . ?
C25 C24 C23 119.9(3) . . ?
C26 C25 C24 120.4(3) . . ?
C25 C26 C27 120.2(3) . . ?
C26 C27 C22 120.0(3) . . ?
C33 C28 C29 120.0(3) . . ?
C33 C28 N7 124.6(3) . . ?
C29 C28 N7 115.0(3) . . ?
C30 C29 C28 118.7(3) . . ?
C30 C29 C34 120.8(3) . . ?
C28 C29 C34 120.5(3) . . ?
C29 C30 C31 122.9(3) . . ?
C30 C31 C32 116.8(3) . . ?
C30 C31 C36 121.6(3) . . ?
C32 C31 C36 121.6(3) . . ?
C31 C32 C33 122.6(3) . . ?
C28 C33 C32 118.7(3) . . ?
C28 C33 C35 122.1(3) . . ?
C32 C33 C35 119.1(3) . . ?
N5 C37 Si1 118.51(19) . . ?
C46 C41 C42 119.7(3) . . ?
C46 C41 N10 125.6(3) . . ?
C42 C41 N10 114.5(3) . . ?
C43 C42 C41 119.3(3) . . ?
C43 C42 C47 119.6(3) . . ?
C41 C42 C47 121.1(3) . . ?
C42 C43 C44 122.3(3) . . ?
C45 C44 C43 117.5(3) . . ?
C45 C44 C48 121.5(3) . . ?
C43 C44 C48 121.0(3) . . ?
C44 C45 C46 122.3(3) . . ?
C45 C46 C41 118.8(3) . . ?
C45 C46 C49 118.2(3) . . ?
C41 C46 C49 122.8(3) . . ?
N8 C50 Si2 121.1(2) . . ?
C55 C54 C59 120.4(3) . . ?
C55 C54 N4 115.4(2) . . ?
C59 C54 N4 124.0(2) . . ?
C56 C55 C54 119.1(3) . . ?
C56 C55 C61 119.3(3) . . ?
C54 C55 C61 121.6(3) . . ?
C57 C56 C55 122.2(3) . . ?
C58 C57 C56 117.5(3) . . ?
C58 C57 C62 121.7(3) . . ?
C56 C57 C62 120.7(3) . . ?
C57 C58 C59 122.9(3) . . ?
C58 C59 C54 117.9(3) . . ?
C58 C59 C60 117.1(3) . . ?
C54 C59 C60 125.0(3) . . ?

loop_
_geom_bond_atom_site_label_1
_geom_bond_atom_site_label_2
_geom_bond_distance
_geom_bond_site_symmetry_2
_geom_bond_publ_flag
Sc N1 2.071(2) . ?
Sc N5 2.126(2) . ?
Sc N8 2.143(2) . ?
Sc N9 2.265(2) . ?
Sc N2 2.276(2) . ?
Sc N6 2.301(2) . ?
Sc N4 2.528(2) . ?
P N2 1.638(2) . ?
P C16 1.794(3) . ?
P C1 1.795(3) . ?
P C22 1.798(3) . ?
Si1 C40 1.842(3) . ?
Si1 C38 1.849(3) . ?
Si1 C39 1.873(3) . ?
Si1 C37 1.894(3) . ?
Si2 C53 1.859(3) . ?
Si2 C51 1.867(3) . ?
Si2 C52 1.869(3) . ?
Si2 C50 1.881(3) . ?
N1 C8 1.423(4) . ?
N1 C7 1.477(3) . ?
N2 N3 1.380(3) . ?
N3 N4 1.269(3) . ?
N4 C54 1.426(3) . ?
N5 N6 1.323(3) . ?
N5 C37 1.465(3) . ?
N6 N7 1.292(3) . ?
N7 C28 1.426(3) . ?
N8 N9 1.310(3) . ?
N8 C50 1.466(3) . ?
N9 N10 1.289(3) . ?
N10 C41 1.429(3) . ?
C1 C2 1.393(4) . ?
C1 C6 1.402(4) . ?
C2 C3 1.371(4) . ?
C3 C4 1.376(4) . ?
C4 C5 1.374(4) . ?
C5 C6 1.401(4) . ?
C6 C7 1.518(4) . ?
C8 C9 1.404(4) . ?
C8 C13 1.416(4) . ?
C9 C10 1.395(4) . ?
C9 C15 1.500(4) . ?
C10 C11 1.373(4) . ?
C11 C12 1.369(4) . ?
C12 C13 1.384(4) . ?
C13 C14 1.507(4) . ?
C16 C17 1.388(4) . ?
C16 C21 1.398(4) . ?
C17 C18 1.388(4) . ?
C18 C19 1.377(4) . ?
C19 C20 1.374(4) . ?
C20 C21 1.376(4) . ?
C22 C23 1.384(4) . ?
C22 C27 1.395(4) . ?
C23 C24 1.380(4) . ?
C24 C25 1.376(4) . ?
C25 C26 1.374(4) . ?
C26 C27 1.375(4) . ?
C28 C33 1.389(4) . ?
C28 C29 1.407(4) . ?
C29 C30 1.381(4) . ?
C29 C34 1.511(4) . ?
C30 C31 1.383(4) . ?
C31 C32 1.390(4) . ?
C31 C36 1.511(4) . ?
C32 C33 1.393(4) . ?
C33 C35 1.511(4) . ?
C41 C46 1.397(4) . ?
C41 C42 1.400(4) . ?
C42 C43 1.380(4) . ?
C42 C47 1.512(4) . ?
C43 C44 1.389(4) . ?
C44 C45 1.380(4) . ?
C44 C48 1.518(4) . ?
C45 C46 1.397(4) . ?
C46 C49 1.509(4) . ?
C54 C55 1.398(4) . ?
C54 C59 1.405(4) . ?
C55 C56 1.387(4) . ?
C55 C61 1.505(4) . ?
C56 C57 1.386(4) . ?
C57 C58 1.384(4) . ?
C57 C62 1.514(4) . ?
C58 C59 1.395(4) . ?
C59 C60 1.518(4) . ?
